data_4331820
loop_
_publ_author_name
'Gao, Ye'
'Twamley, Brendan'
'Shreeve, Jean'ne M.'

_publ_section_title
;
 Coordination Networks with Fluorinated Backbones
;
_journal_issue 3
_journal_name_full 'Inorganic Chemistry'
_journal_page_first 1150
_journal_page_last 1155
_journal_paper_doi 10.1021/ic051608h
_journal_volume 45
_journal_year 2006
_chemical_formula_moiety 'C42 H30 Co F12 N12, 2(Cl O4)'
_chemical_formula_sum 'C42 H30 Cl2 Co F12 N12 O8'
_chemical_formula_weight 1188.61
_chemical_name_common 'C42 H30 Co F12 N12, 2(Cl O4)'
_chemical_name_systematic
; 
 ? 
;
_space_group_IT_number 9
_symmetry_cell_setting monoclinic
_symmetry_space_group_name_Hall 'C -2yc'
_symmetry_space_group_name_H-M 'C 1 c 1'
_atom_sites_solution_hydrogens geom
_atom_sites_solution_primary direct
_atom_sites_solution_secondary difmap
_audit_creation_method SHELXL-97
_cell_angle_alpha 90.00
_cell_angle_beta 103.591(1)
_cell_angle_gamma 90.00
_cell_formula_units_Z 4
_cell_length_a 13.6994(10)
_cell_length_b 23.8843(17)
_cell_length_c 15.1402(11)
_cell_measurement_reflns_used 8700
_cell_measurement_temperature 86(2)
_cell_measurement_theta_max 27.32
_cell_measurement_theta_min 2.76
_cell_volume 4815.2(6)
_computing_cell_refinement 'Bruker SAINT+ v. 6.45'
_computing_data_collection 'Bruker SMART v. 5.626'
_computing_data_reduction 'Bruker SAINT+ v. 6.45'
_computing_molecular_graphics 'XP, Bruker SHELXTL v. 6.12'
_computing_publication_material 'XCIF, Bruker SHELXTL v. 6.12'
_computing_structure_refinement 'XL, Bruker SHELXTL v. 6.12'
_computing_structure_solution 'XS, Bruker SHELXTL v. 6.12'
_diffrn_ambient_temperature 86(2)
_diffrn_detector_area_resol_mean 8.3
_diffrn_measured_fraction_theta_full 1.000
_diffrn_measured_fraction_theta_max 1.000
_diffrn_measurement_device_type 'Bruker/Siemens SMART APEX'
_diffrn_measurement_method '\w scans'
_diffrn_radiation_monochromator graphite
_diffrn_radiation_source 'normal-focus sealed tube'
_diffrn_radiation_type MoK\a
_diffrn_radiation_wavelength 0.71073
_diffrn_reflns_av_R_equivalents 0.0531
_diffrn_reflns_av_sigmaI/netI 0.0619
_diffrn_reflns_limit_h_max 16
_diffrn_reflns_limit_h_min -16
_diffrn_reflns_limit_k_max 28
_diffrn_reflns_limit_k_min -28
_diffrn_reflns_limit_l_max 18
_diffrn_reflns_limit_l_min -18
_diffrn_reflns_number 31442
_diffrn_reflns_theta_full 25.25
_diffrn_reflns_theta_max 25.25
_diffrn_reflns_theta_min 1.71
_diffrn_standards_number 0
_exptl_absorpt_coefficient_mu 0.580
_exptl_absorpt_correction_T_max 0.9885
_exptl_absorpt_correction_T_min 0.8050
_exptl_absorpt_correction_type multi-scan
_exptl_absorpt_process_details 'SADABS; Bruker, 2001'
_exptl_crystal_colour 'pale pink'
_exptl_crystal_density_diffrn 1.640
_exptl_crystal_density_method 'not measured'
_exptl_crystal_description plate
_exptl_crystal_F_000 2396
_exptl_crystal_size_max 0.39
_exptl_crystal_size_mid 0.19
_exptl_crystal_size_min 0.02
_refine_diff_density_max 0.557
_refine_diff_density_min -0.382
_refine_diff_density_rms 0.064
_refine_ls_abs_structure_details 'Flack H D (1983), Acta Cryst. A39, 876-881'
_refine_ls_extinction_method none
_refine_ls_goodness_of_fit_ref 1.031
_refine_ls_hydrogen_treatment constr
_refine_ls_matrix_type full
_refine_ls_number_parameters 760
_refine_ls_number_reflns 8708
_refine_ls_number_restraints 38
_refine_ls_restrained_S_all 1.085
_refine_ls_R_factor_all 0.0622
_refine_ls_R_factor_gt 0.0504
_refine_ls_shift/su_max 0.001
_refine_ls_shift/su_mean 0.000
_refine_ls_structure_factor_coef Fsqd
_refine_ls_weighting_details 'calc w=1/[\s^2^(Fo^2^)+(0.0537P)^2^+3.3750P] where P=(Fo^2^+2Fc^2^)/3'
_refine_ls_weighting_scheme calc
_refine_ls_wR_factor_gt 0.1065
_refine_ls_wR_factor_ref 0.1114
_reflns_number_gt 7336
_reflns_number_total 8708
_reflns_threshold_expression >2sigma(I)
_cod_data_source_file ic051608hsup1.cif
_cod_data_source_block bt729compound4
_cod_depositor_comments
;
The following automatic conversions were performed:

'_symmetry_cell_setting' value 'Monoclinic' changed to 'monoclinic'
according to /home/saulius/struct/CIF-dictionaries/cif_core.dic
dictionary named 'cif_core.dic' version 2.4.2 from 2011-04-26.

Automatic conversion script
Id: cif_fix_values 1891 2012-01-12 08:04:46Z andrius 
;
_cod_original_sg_symbol_H-M Cc
_cod_database_code 4331820

loop_
_symmetry_equiv_pos_as_xyz
'x, y, z'
'x, -y, z+1/2'
'x+1/2, y+1/2, z'
'x+1/2, -y+1/2, z+1/2'

loop_
_atom_site_label
_atom_site_type_symbol
_atom_site_fract_x
_atom_site_fract_y
_atom_site_fract_z
_atom_site_U_iso_or_equiv
_atom_site_adp_type
_atom_site_occupancy
_atom_site_symmetry_multiplicity
_atom_site_calc_flag
_atom_site_refinement_flags
_atom_site_disorder_assembly
_atom_site_disorder_group
Cl2A Cl 0.5658(6) 0.1032(3) 0.5018(4) 0.0263(10) Uani 0.60 1 d PD A 1
C17 C 0.3054(4) 0.4265(2) 0.1962(4) 0.0252(12) Uani 1 1 d . . .
C1 C 0.9481(4) 0.3742(2) 0.3891(3) 0.0271(11) Uani 1 1 d . . .
H1 H 0.9094 0.3417 0.3934 0.033 Uiso 1 1 calc R . .
C2 C 1.0469(4) 0.3799(2) 0.4277(4) 0.0305(12) Uani 1 1 d . . .
H2 H 1.0898 0.3529 0.4634 0.037 Uiso 1 1 calc R . .
C3 C 0.9892(3) 0.4568(2) 0.3546(3) 0.0239(11) Uani 1 1 d . . .
H3 H 0.9862 0.4937 0.3307 0.029 Uiso 1 1 calc R . .
C4 C 1.1735(4) 0.4568(3) 0.4253(4) 0.0338(13) Uani 1 1 d . . .
H4A H 1.2149 0.4394 0.4809 0.041 Uiso 1 1 calc R . .
H4B H 1.1691 0.4975 0.4368 0.041 Uiso 1 1 calc R . .
C5 C 0.8941(4) 0.4850(2) 0.1330(4) 0.0323(13) Uani 1 1 d . . .
H5 H 0.9199 0.4491 0.1240 0.039 Uiso 1 1 calc R . .
C6 C 0.9220(4) 0.5331(2) 0.0986(4) 0.0333(13) Uani 1 1 d . . .
H6 H 0.9697 0.5375 0.0626 0.040 Uiso 1 1 calc R . .
C7 C 0.8098(4) 0.5496(2) 0.1764(3) 0.0235(11) Uani 1 1 d . . .
H7 H 0.7644 0.5692 0.2040 0.028 Uiso 1 1 calc R . .
C8 C 0.8718(4) 0.6346(2) 0.1102(4) 0.0294(12) Uani 1 1 d . . .
H8A H 0.8037 0.6511 0.0992 0.035 Uiso 1 1 calc R . .
H8B H 0.8980 0.6408 0.0553 0.035 Uiso 1 1 calc R . .
C9 C 0.8009(4) 0.5405(2) 0.3983(4) 0.0309(12) Uani 1 1 d . . .
H9 H 0.8715 0.5348 0.4137 0.037 Uiso 1 1 calc R . .
C10 C 0.7534(4) 0.5828(2) 0.4292(4) 0.0341(13) Uani 1 1 d . . .
H10 H 0.7834 0.6122 0.4686 0.041 Uiso 1 1 calc R . .
C11 C 0.6449(4) 0.5299(2) 0.3388(3) 0.0287(12) Uani 1 1 d . . .
H11 H 0.5829 0.5164 0.3032 0.034 Uiso 1 1 calc R . .
C12 C 0.5715(4) 0.6122(2) 0.4040(4) 0.0353(13) Uani 1 1 d . . .
H12A H 0.5951 0.6358 0.4586 0.042 Uiso 1 1 calc R . .
H12B H 0.5148 0.5891 0.4136 0.042 Uiso 1 1 calc R . .
C13 C 0.5798(4) 0.4813(2) 0.1039(4) 0.0308(12) Uani 1 1 d . . .
H13 H 0.6219 0.5060 0.0806 0.037 Uiso 1 1 calc R . .
C14 C 0.4795(4) 0.4750(2) 0.0705(4) 0.0339(13) Uani 1 1 d . . .
H14 H 0.4390 0.4938 0.0196 0.041 Uiso 1 1 calc R . .
C15 C 0.5298(4) 0.4198(2) 0.1860(4) 0.0281(12) Uani 1 1 d . . .
H15 H 0.5288 0.3922 0.2310 0.034 Uiso 1 1 calc R . .
C16 C 0.3455(4) 0.4140(2) 0.1131(4) 0.0300(12) Uani 1 1 d . . .
H16A H 0.3463 0.3730 0.1037 0.036 Uiso 1 1 calc R . .
H16B H 0.3007 0.4310 0.0588 0.036 Uiso 1 1 calc R . .
C18 C 0.2571(4) 0.4760(2) 0.2053(3) 0.0252(11) Uani 1 1 d . . .
C19 C 0.2153(4) 0.4858(2) 0.2779(4) 0.0300(12) Uani 1 1 d . . .
C20 C 0.2230(4) 0.4480(2) 0.3474(4) 0.0292(13) Uani 1 1 d . . .
C21 C 0.2735(4) 0.3978(2) 0.3386(4) 0.0317(12) Uani 1 1 d . . .
C22 C 0.3131(4) 0.3880(2) 0.2656(4) 0.0368(14) Uani 1 1 d . . .
C23 C 0.6984(4) 0.3252(2) 0.3489(4) 0.0295(12) Uani 1 1 d . . .
H23 H 0.7275 0.3033 0.3094 0.035 Uiso 1 1 calc R . .
C24 C 0.6188(4) 0.3478(2) 0.4513(4) 0.0330(13) Uani 1 1 d . . .
H24 H 0.5817 0.3462 0.4970 0.040 Uiso 1 1 calc R . .
C25 C 0.6508(4) 0.3943(2) 0.4173(3) 0.0304(12) Uani 1 1 d . . .
H25 H 0.6400 0.4314 0.4355 0.036 Uiso 1 1 calc R . .
C26 C 0.6321(4) 0.2438(2) 0.4227(4) 0.0321(13) Uani 1 1 d . . .
H26A H 0.6011 0.2394 0.4752 0.038 Uiso 1 1 calc R . .
H26B H 0.6977 0.2243 0.4375 0.038 Uiso 1 1 calc R . .
C27 C 0.5656(4) 0.2169(2) 0.3405(4) 0.0295(13) Uani 1 1 d . . .
C28 C 0.4626(4) 0.2185(2) 0.3272(4) 0.0274(12) Uani 1 1 d . . .
C29 C 0.4015(4) 0.1919(2) 0.2543(4) 0.0292(12) Uani 1 1 d . . .
C30 C 0.4396(4) 0.1629(2) 0.1905(4) 0.0278(12) Uani 1 1 d . . .
C31 C 0.5438(4) 0.1629(2) 0.2047(4) 0.0297(12) Uani 1 1 d . . .
C32 C 0.6045(4) 0.1893(2) 0.2775(4) 0.0350(13) Uani 1 1 d . . .
C33 C 0.8657(4) 0.3429(2) 0.1700(3) 0.0249(11) Uani 1 1 d . . .
H33 H 0.9304 0.3579 0.1956 0.030 Uiso 1 1 calc R . .
C34 C 0.7479(5) 0.2878(2) 0.0947(4) 0.0373(14) Uani 1 1 d . . .
H34 H 0.7137 0.2579 0.0590 0.045 Uiso 1 1 calc R . .
C35 C 0.7060(4) 0.3301(2) 0.1334(3) 0.0310(12) Uani 1 1 d . . .
H35 H 0.6361 0.3350 0.1280 0.037 Uiso 1 1 calc R . .
C36 C 0.9284(6) 0.2608(3) 0.0959(4) 0.0471(17) Uani 1 1 d . . .
H36A H 0.9844 0.2842 0.0857 0.057 Uiso 1 1 calc R . .
H36B H 0.9004 0.2396 0.0394 0.057 Uiso 1 1 calc R . .
C37 C 0.9667(5) 0.2208(2) 0.1728(4) 0.0337(14) Uani 1 1 d . . .
C38 C 1.0475(4) 0.2350(2) 0.2433(4) 0.0354(13) Uani 1 1 d . . .
C39 C 1.0810(4) 0.1999(2) 0.3162(4) 0.0325(12) Uani 1 1 d . . .
C40 C 1.0357(4) 0.1490(2) 0.3230(3) 0.0276(11) Uani 1 1 d . . .
C41 C 0.9574(4) 0.1349(2) 0.2527(4) 0.0377(14) Uani 1 1 d . . .
C42 C 0.9232(5) 0.1697(2) 0.1801(4) 0.0415(15) Uani 1 1 d . . .
Co1 Co 0.76177(5) 0.43619(3) 0.26273(5) 0.01900(14) Uani 1 1 d . . .
F1 F 0.2483(2) 0.51530(13) 0.1403(2) 0.0408(8) Uani 1 1 d . . .
F2 F 0.1649(2) 0.53412(13) 0.2809(2) 0.0443(9) Uani 1 1 d . . .
F3 F 0.2824(3) 0.35891(16) 0.4039(2) 0.0544(10) Uani 1 1 d . . .
F4 F 0.3606(3) 0.33907(14) 0.2600(2) 0.0526(10) Uani 1 1 d . . .
F5 F 0.4200(2) 0.24542(13) 0.3867(2) 0.0374(8) Uani 1 1 d . . .
F6 F 0.3005(2) 0.19351(13) 0.2444(2) 0.0366(8) Uani 1 1 d . . .
F7 F 0.5851(2) 0.13552(13) 0.1441(2) 0.0411(8) Uani 1 1 d . . .
F8 F 0.7045(2) 0.18668(15) 0.2862(2) 0.0474(9) Uani 1 1 d . . .
F9 F 1.0928(3) 0.28459(14) 0.2416(3) 0.0594(10) Uani 1 1 d . . .
F10 F 1.1595(3) 0.21617(14) 0.3827(3) 0.0553(10) Uani 1 1 d . . .
F11 F 0.9126(3) 0.08478(16) 0.2546(3) 0.0820(16) Uani 1 1 d . . .
F12 F 0.8450(3) 0.15336(15) 0.1134(3) 0.0788(15) Uani 1 1 d . . .
N1 N 0.9117(3) 0.42204(18) 0.3427(3) 0.0243(9) Uani 1 1 d . . .
N2 N 1.0728(3) 0.43250(18) 0.4052(3) 0.0287(11) Uani 1 1 d . . .
N3 N 0.8238(3) 0.49473(17) 0.1824(3) 0.0223(9) Uani 1 1 d . . .
N4 N 0.8664(3) 0.57418(18) 0.1272(3) 0.0280(11) Uani 1 1 d . . .
N5 N 0.7328(3) 0.50667(16) 0.3412(3) 0.0218(9) Uani 1 1 d . . .
N6 N 0.6540(3) 0.57505(19) 0.3926(3) 0.0248(10) Uani 1 1 d . . .
N7 N 0.6108(3) 0.44592(16) 0.1774(3) 0.0238(10) Uani 1 1 d . . .
N8 N 0.4483(3) 0.43645(17) 0.1240(3) 0.0264(10) Uani 1 1 d . . .
N9 N 0.7011(3) 0.38041(17) 0.3524(3) 0.0256(9) Uani 1 1 d . . .
N10 N 0.6487(3) 0.30352(19) 0.4089(3) 0.0281(10) Uani 1 1 d . . .
N11 N 0.7812(3) 0.36495(16) 0.1822(3) 0.0230(9) Uani 1 1 d . . .
N12 N 0.8495(4) 0.29712(19) 0.1176(3) 0.0330(11) Uani 1 1 d . . .
Cl1 Cl 0.93446(10) 0.22638(6) 0.50969(9) 0.0371(3) Uani 1 1 d D . .
O1A O 1.0147(5) 0.2658(3) 0.5329(6) 0.0437(18) Uani 0.60 1 d PD B 1
O2A O 0.8562(5) 0.2429(3) 0.5543(5) 0.0429(17) Uani 0.60 1 d PD B 1
O3A O 0.8846(5) 0.2388(3) 0.4123(4) 0.0517(18) Uani 0.60 1 d PD B 1
O4A O 0.9562(6) 0.1704(2) 0.5155(7) 0.047(2) Uani 0.60 1 d PD B 1
O1B O 1.0303(5) 0.2420(4) 0.4900(7) 0.025(2) Uani 0.40 1 d PD B 2
O2B O 0.8619(6) 0.2670(4) 0.5045(7) 0.032(2) Uani 0.40 1 d PD B 2
O3B O 0.9696(6) 0.2072(4) 0.6080(5) 0.030(2) Uani 0.40 1 d PD B 2
O4B O 0.9056(7) 0.1738(3) 0.4631(7) 0.032(2) Uani 0.40 1 d PD B 2
O5A O 0.5648(9) 0.0926(4) 0.4096(6) 0.089(3) Uani 0.60 1 d PDU A 1
O6A O 0.6424(6) 0.1409(3) 0.5405(6) 0.055(2) Uani 0.60 1 d PDU A 1
O7A O 0.5789(6) 0.0502(3) 0.5423(6) 0.039(2) Uani 0.60 1 d PD A 1
O8A O 0.4728(14) 0.1277(11) 0.5011(17) 0.055(5) Uani 0.60 1 d PD A 1
Cl2B Cl 0.5626(11) 0.1039(5) 0.5297(6) 0.042(2) Uani 0.40 1 d PD C 2
O5B O 0.5755(8) 0.1108(4) 0.6265(7) 0.057(2) Uani 0.40 1 d PD C 2
O6B O 0.6442(9) 0.1220(5) 0.4894(10) 0.057(2) Uani 0.40 1 d PD C 2
O7B O 0.5477(11) 0.0451(6) 0.5085(13) 0.057(2) Uani 0.40 1 d PD C 2
O8B O 0.473(3) 0.133(2) 0.484(3) 0.057(2) Uani 0.40 1 d PD C 2

loop_
_atom_site_aniso_label
_atom_site_aniso_U_11
_atom_site_aniso_U_22
_atom_site_aniso_U_33
_atom_site_aniso_U_23
_atom_site_aniso_U_13
_atom_site_aniso_U_12
Cl2A 0.0182(17) 0.0192(16) 0.043(2) 0.0054(17) 0.0108(19) 0.0057(11)
C17 0.012(2) 0.030(3) 0.033(3) -0.004(2) 0.003(2) 0.000(2)
C1 0.025(3) 0.028(3) 0.031(3) 0.001(2) 0.012(2) 0.004(2)
C2 0.022(3) 0.041(3) 0.030(3) 0.007(2) 0.009(2) 0.012(2)
C3 0.020(3) 0.026(3) 0.028(3) -0.004(2) 0.010(2) -0.004(2)
C4 0.017(3) 0.050(4) 0.034(3) -0.009(3) 0.005(2) -0.003(2)
C5 0.041(3) 0.022(3) 0.039(3) -0.006(2) 0.019(3) 0.001(2)
C6 0.043(3) 0.027(3) 0.037(3) -0.007(2) 0.023(3) -0.008(2)
C7 0.019(2) 0.020(3) 0.033(3) -0.001(2) 0.007(2) -0.0014(19)
C8 0.035(3) 0.019(3) 0.037(3) 0.003(2) 0.016(3) -0.005(2)
C9 0.027(3) 0.033(3) 0.031(3) -0.008(2) 0.003(2) 0.006(2)
C10 0.034(3) 0.030(3) 0.035(3) -0.012(2) 0.002(2) 0.010(2)
C11 0.026(3) 0.031(3) 0.028(3) 0.003(2) 0.005(2) 0.003(2)
C12 0.045(3) 0.029(3) 0.039(3) -0.002(3) 0.023(3) 0.010(3)
C13 0.023(3) 0.036(3) 0.035(3) 0.001(2) 0.010(2) 0.001(2)
C14 0.021(3) 0.049(3) 0.030(3) 0.005(3) 0.003(2) 0.007(2)
C15 0.026(3) 0.030(3) 0.028(3) 0.003(2) 0.007(2) 0.004(2)
C16 0.013(2) 0.044(3) 0.031(3) -0.004(2) -0.001(2) 0.000(2)
C18 0.018(2) 0.026(3) 0.029(3) 0.002(2) 0.000(2) 0.000(2)
C19 0.016(2) 0.029(3) 0.042(3) -0.010(2) 0.001(2) -0.001(2)
C20 0.017(3) 0.038(3) 0.033(3) -0.013(2) 0.005(2) -0.002(2)
C21 0.020(2) 0.044(3) 0.029(3) 0.003(2) 0.002(2) 0.003(2)
C22 0.024(3) 0.036(3) 0.052(4) -0.002(3) 0.012(3) 0.013(2)
C23 0.025(3) 0.032(3) 0.035(3) -0.004(2) 0.012(2) -0.002(2)
C24 0.042(3) 0.034(3) 0.029(3) -0.009(2) 0.021(3) -0.011(3)
C25 0.036(3) 0.026(3) 0.031(3) -0.005(2) 0.011(2) -0.005(2)
C26 0.035(3) 0.028(3) 0.032(3) 0.006(2) 0.005(2) -0.008(2)
C27 0.032(3) 0.029(3) 0.027(3) 0.007(2) 0.007(2) -0.007(2)
C28 0.032(3) 0.021(3) 0.030(3) 0.000(2) 0.010(2) -0.006(2)
C29 0.032(3) 0.018(3) 0.040(3) 0.004(2) 0.013(2) 0.000(2)
C30 0.031(3) 0.017(3) 0.038(3) 0.001(2) 0.011(2) -0.003(2)
C31 0.038(3) 0.023(3) 0.034(3) -0.002(2) 0.019(2) -0.005(2)
C32 0.026(3) 0.034(3) 0.046(4) 0.001(3) 0.011(3) -0.008(2)
C33 0.034(3) 0.024(3) 0.019(3) 0.007(2) 0.010(2) 0.006(2)
C34 0.057(4) 0.019(3) 0.027(3) -0.002(2) -0.006(3) 0.003(3)
C35 0.035(3) 0.026(3) 0.027(3) 0.001(2) -0.003(2) 0.003(2)
C36 0.079(5) 0.037(3) 0.030(3) 0.006(3) 0.021(3) 0.031(3)
C37 0.054(4) 0.023(3) 0.027(3) 0.004(2) 0.016(3) 0.017(3)
C38 0.048(3) 0.020(3) 0.041(3) 0.004(2) 0.016(3) 0.007(2)
C39 0.032(3) 0.031(3) 0.032(3) -0.010(2) 0.001(2) 0.003(2)
C40 0.028(3) 0.029(3) 0.026(3) 0.005(2) 0.007(2) 0.012(2)
C41 0.043(3) 0.016(3) 0.052(4) 0.005(2) 0.007(3) 0.007(2)
C42 0.051(4) 0.025(3) 0.040(3) -0.010(3) -0.006(3) 0.007(3)
Co1 0.0140(3) 0.0179(3) 0.0251(3) -0.0002(3) 0.0048(2) -0.0011(3)
F1 0.0363(18) 0.0395(19) 0.049(2) 0.0081(15) 0.0149(16) 0.0039(15)
F2 0.0364(18) 0.0282(18) 0.074(2) -0.0043(16) 0.0243(17) 0.0081(14)
F3 0.056(2) 0.062(2) 0.051(2) 0.0198(19) 0.0235(18) 0.0290(19)
F4 0.060(2) 0.047(2) 0.062(2) 0.0143(17) 0.0352(19) 0.0289(17)
F5 0.0423(19) 0.0384(18) 0.0326(18) -0.0062(14) 0.0112(15) -0.0034(15)
F6 0.0246(16) 0.045(2) 0.0427(19) -0.0050(15) 0.0121(14) -0.0038(14)
F7 0.0438(19) 0.0375(18) 0.048(2) -0.0047(15) 0.0225(16) 0.0008(15)
F8 0.0276(17) 0.056(2) 0.059(2) -0.0058(18) 0.0118(16) -0.0071(16)
F9 0.057(2) 0.035(2) 0.084(3) 0.0193(18) 0.012(2) -0.0045(17)
F10 0.052(2) 0.037(2) 0.062(2) -0.0036(17) -0.0177(18) 0.0009(16)
F11 0.054(2) 0.036(2) 0.128(4) 0.029(2) -0.035(3) -0.0105(18)
F12 0.083(3) 0.035(2) 0.083(3) -0.004(2) -0.051(2) 0.006(2)
N1 0.019(2) 0.029(2) 0.027(2) -0.0025(19) 0.0088(18) 0.0017(19)
N2 0.021(2) 0.039(3) 0.027(3) -0.007(2) 0.006(2) -0.001(2)
N3 0.023(2) 0.024(2) 0.021(2) -0.0035(17) 0.0060(17) 0.0009(17)
N4 0.035(3) 0.020(2) 0.029(3) 0.004(2) 0.009(2) -0.005(2)
N5 0.019(2) 0.019(2) 0.029(2) -0.0045(17) 0.0081(18) -0.0025(17)
N6 0.025(2) 0.028(2) 0.022(2) -0.0007(19) 0.0063(19) 0.0072(19)
N7 0.020(2) 0.019(2) 0.028(2) 0.0031(18) -0.0014(18) 0.0019(17)
N8 0.019(2) 0.034(3) 0.025(2) -0.0047(19) 0.005(2) -0.0003(19)
N9 0.0140(19) 0.025(2) 0.037(3) 0.0003(19) 0.0036(18) -0.0030(17)
N10 0.025(2) 0.035(3) 0.023(2) 0.0008(19) 0.0027(18) -0.0163(19)
N11 0.025(2) 0.018(2) 0.024(2) 0.0049(16) 0.0006(18) -0.0002(17)
N12 0.050(3) 0.025(2) 0.023(2) 0.0028(19) 0.008(2) 0.013(2)
Cl1 0.0365(7) 0.0358(8) 0.0448(8) -0.0139(6) 0.0211(6) -0.0124(6)
O1A 0.032(4) 0.042(4) 0.056(5) -0.015(4) 0.009(4) -0.004(3)
O2A 0.036(4) 0.021(4) 0.066(5) -0.018(3) 0.001(4) 0.006(3)
O3A 0.043(4) 0.066(5) 0.045(4) 0.011(4) 0.007(3) -0.004(4)
O4A 0.044(5) 0.014(3) 0.089(7) 0.008(4) 0.031(5) 0.010(3)
O1B 0.010(4) 0.036(6) 0.029(5) 0.010(5) 0.006(4) -0.004(4)
O2B 0.028(5) 0.019(5) 0.048(6) 0.016(4) 0.007(5) 0.010(4)
O3B 0.030(5) 0.034(5) 0.032(5) 0.005(4) 0.016(4) 0.007(4)
O4B 0.023(5) 0.037(6) 0.041(6) 0.010(5) 0.015(4) 0.013(4)
O5A 0.122(5) 0.079(4) 0.074(4) 0.007(4) 0.038(4) 0.029(4)
O6A 0.043(4) 0.032(3) 0.079(4) 0.013(3) -0.007(3) -0.017(3)
O7A 0.030(5) 0.016(4) 0.077(7) 0.010(4) 0.027(4) -0.001(3)
O8A 0.015(4) 0.027(8) 0.116(15) -0.009(8) 0.002(6) 0.009(4)
Cl2B 0.033(3) 0.024(3) 0.074(6) 0.005(4) 0.021(5) 0.0000(19)
O5B 0.034(4) 0.045(4) 0.086(6) 0.005(4) 0.004(4) 0.011(3)
O6B 0.034(4) 0.045(4) 0.086(6) 0.005(4) 0.004(4) 0.011(3)
O7B 0.034(4) 0.045(4) 0.086(6) 0.005(4) 0.004(4) 0.011(3)
O8B 0.034(4) 0.045(4) 0.086(6) 0.005(4) 0.004(4) 0.011(3)

loop_
_atom_type_symbol
_atom_type_description
_atom_type_scat_dispersion_real
_atom_type_scat_dispersion_imag
_atom_type_scat_source
C C 0.0033 0.0016 'International Tables Vol C Tables 4.2.6.8 and 6.1.1.4'
H H 0.0000 0.0000 'International Tables Vol C Tables 4.2.6.8 and 6.1.1.4'
N N 0.0061 0.0033 'International Tables Vol C Tables 4.2.6.8 and 6.1.1.4'
O O 0.0106 0.0060 'International Tables Vol C Tables 4.2.6.8 and 6.1.1.4'
F F 0.0171 0.0103 'International Tables Vol C Tables 4.2.6.8 and 6.1.1.4'
Cl Cl 0.1484 0.1585 'International Tables Vol C Tables 4.2.6.8 and 6.1.1.4'
Co Co 0.3494 0.9721 'International Tables Vol C Tables 4.2.6.8 and 6.1.1.4'

loop_
_geom_angle_atom_site_label_1
_geom_angle_atom_site_label_2
_geom_angle_atom_site_label_3
_geom_angle
_geom_angle_site_symmetry_1
_geom_angle_site_symmetry_3
O7A Cl2A O8A 113.8(10) . .
O7A Cl2A O6A 113.1(7) . .
O8A Cl2A O6A 108.9(14) . .
O7A Cl2A O5A 104.0(7) . .
O8A Cl2A O5A 105.6(12) . .
O6A Cl2A O5A 111.1(7) . .
C18 C17 C22 116.6(5) . .
C18 C17 C16 121.9(5) . .
C22 C17 C16 121.4(5) . .
C2 C1 N1 110.1(5) . .
C2 C1 H1 124.9 . .
N1 C1 H1 124.9 . .
C1 C2 N2 106.1(4) . .
C1 C2 H2 126.9 . .
N2 C2 H2 126.9 . .
N1 C3 N2 110.7(5) . .
N1 C3 H3 124.6 . .
N2 C3 H3 124.6 . .
N2 C4 C20 111.0(4) . 1_655
N2 C4 H4A 109.4 . .
C20 C4 H4A 109.4 1_655 .
N2 C4 H4B 109.4 . .
C20 C4 H4B 109.4 1_655 .
H4A C4 H4B 108.0 . .
C6 C5 N3 111.3(5) . .
C6 C5 H5 124.3 . .
N3 C5 H5 124.3 . .
C5 C6 N4 105.0(5) . .
C5 C6 H6 127.5 . .
N4 C6 H6 127.5 . .
N3 C7 N4 112.4(4) . .
N3 C7 H7 123.8 . .
N4 C7 H7 123.8 . .
N4 C8 C30 110.3(4) . 3
N4 C8 H8A 109.6 . .
C30 C8 H8A 109.6 3 .
N4 C8 H8B 109.6 . .
C30 C8 H8B 109.6 3 .
H8A C8 H8B 108.1 . .
C10 C9 N5 110.4(5) . .
C10 C9 H9 124.8 . .
N5 C9 H9 124.8 . .
C9 C10 N6 106.0(5) . .
C9 C10 H10 127.0 . .
N6 C10 H10 127.0 . .
N5 C11 N6 111.6(5) . .
N5 C11 H11 124.2 . .
N6 C11 H11 124.2 . .
N6 C12 C40 111.7(4) . 3_455
N6 C12 H12A 109.3 . .
C40 C12 H12A 109.3 3_455 .
N6 C12 H12B 109.3 . .
C40 C12 H12B 109.3 3_455 .
H12A C12 H12B 107.9 . .
C14 C13 N7 109.0(5) . .
C14 C13 H13 125.5 . .
N7 C13 H13 125.5 . .
C13 C14 N8 106.6(5) . .
C13 C14 H14 126.7 . .
N8 C14 H14 126.7 . .
N7 C15 N8 112.1(5) . .
N7 C15 H15 124.0 . .
N8 C15 H15 124.0 . .
N8 C16 C17 110.9(4) . .
N8 C16 H16A 109.5 . .
C17 C16 H16A 109.5 . .
N8 C16 H16B 109.5 . .
C17 C16 H16B 109.5 . .
H16A C16 H16B 108.0 . .
F1 C18 C19 118.9(5) . .
F1 C18 C17 119.2(5) . .
C19 C18 C17 121.8(5) . .
F2 C19 C18 119.0(5) . .
F2 C19 C20 119.0(5) . .
C18 C19 C20 121.9(5) . .
C19 C20 C21 116.1(5) . .
C19 C20 C4 122.6(5) . 1_455
C21 C20 C4 121.1(5) . 1_455
F3 C21 C22 119.6(5) . .
F3 C21 C20 118.8(5) . .
C22 C21 C20 121.6(5) . .
F4 C22 C21 119.4(5) . .
F4 C22 C17 118.8(5) . .
C21 C22 C17 121.8(5) . .
N9 C23 N10 111.6(5) . .
N9 C23 H23 124.2 . .
N10 C23 H23 124.2 . .
C25 C24 N10 107.6(4) . .
C25 C24 H24 126.2 . .
N10 C24 H24 126.2 . .
C24 C25 N9 109.9(5) . .
C24 C25 H25 125.0 . .
N9 C25 H25 125.0 . .
N10 C26 C27 112.4(4) . .
N10 C26 H26A 109.1 . .
C27 C26 H26A 109.1 . .
N10 C26 H26B 109.1 . .
C27 C26 H26B 109.1 . .
H26A C26 H26B 107.9 . .
C32 C27 C28 117.7(5) . .
C32 C27 C26 121.6(5) . .
C28 C27 C26 120.7(5) . .
F5 C28 C29 118.8(5) . .
F5 C28 C27 120.3(5) . .
C29 C28 C27 120.9(5) . .
F6 C29 C28 119.2(5) . .
F6 C29 C30 118.6(5) . .
C28 C29 C30 122.2(5) . .
C29 C30 C31 115.7(5) . .
C29 C30 C8 121.7(5) . 3_445
C31 C30 C8 122.6(5) . 3_445
F7 C31 C32 119.8(5) . .
F7 C31 C30 118.2(5) . .
C32 C31 C30 122.0(5) . .
F8 C32 C27 120.5(5) . .
F8 C32 C31 118.0(5) . .
C27 C32 C31 121.5(5) . .
N11 C33 N12 112.3(5) . .
N11 C33 H33 123.9 . .
N12 C33 H33 123.9 . .
C35 C34 N12 106.0(5) . .
C35 C34 H34 127.0 . .
N12 C34 H34 127.0 . .
C34 C35 N11 109.8(5) . .
C34 C35 H35 125.1 . .
N11 C35 H35 125.1 . .
N12 C36 C37 109.9(5) . .
N12 C36 H36A 109.7 . .
C37 C36 H36A 109.7 . .
N12 C36 H36B 109.7 . .
C37 C36 H36B 109.7 . .
H36A C36 H36B 108.2 . .
C42 C37 C38 115.9(5) . .
C42 C37 C36 123.3(6) . .
C38 C37 C36 120.8(6) . .
F9 C38 C39 119.0(5) . .
F9 C38 C37 119.3(5) . .
C39 C38 C37 121.6(5) . .
F10 C39 C38 118.8(5) . .
F10 C39 C40 119.6(5) . .
C38 C39 C40 121.7(5) . .
C41 C40 C39 116.4(5) . .
C41 C40 C12 122.8(5) . 3_545
C39 C40 C12 120.8(5) . 3_545
F11 C41 C40 118.7(5) . .
F11 C41 C42 119.0(5) . .
C40 C41 C42 122.3(5) . .
F12 C42 C41 119.2(5) . .
F12 C42 C37 118.7(5) . .
C41 C42 C37 122.1(5) . .
N11 Co1 N5 176.59(16) . .
N11 Co1 N1 88.03(15) . .
N5 Co1 N1 95.03(15) . .
N11 Co1 N3 94.35(15) . .
N5 Co1 N3 87.27(15) . .
N1 Co1 N3 88.20(16) . .
N11 Co1 N7 88.57(15) . .
N5 Co1 N7 88.37(15) . .
N1 Co1 N7 176.58(18) . .
N3 Co1 N7 92.38(15) . .
N11 Co1 N9 89.18(16) . .
N5 Co1 N9 89.28(15) . .
N1 Co1 N9 90.38(15) . .
N3 Co1 N9 176.14(17) . .
N7 Co1 N9 89.24(15) . .
C3 N1 C1 105.6(4) . .
C3 N1 Co1 127.3(3) . .
C1 N1 Co1 127.1(3) . .
C3 N2 C2 107.4(4) . .
C3 N2 C4 125.5(5) . .
C2 N2 C4 126.9(5) . .
C7 N3 C5 103.8(4) . .
C7 N3 Co1 127.7(3) . .
C5 N3 Co1 128.2(3) . .
C7 N4 C6 107.5(4) . .
C7 N4 C8 126.2(5) . .
C6 N4 C8 126.3(5) . .
C11 N5 C9 104.5(4) . .
C11 N5 Co1 126.9(3) . .
C9 N5 Co1 128.4(3) . .
C11 N6 C10 107.4(4) . .
C11 N6 C12 126.1(5) . .
C10 N6 C12 126.3(5) . .
C15 N7 C13 105.3(4) . .
C15 N7 Co1 126.9(3) . .
C13 N7 Co1 127.8(3) . .
C15 N8 C14 106.9(4) . .
C15 N8 C16 125.8(5) . .
C14 N8 C16 127.1(5) . .
C23 N9 C25 104.9(4) . .
C23 N9 Co1 126.3(4) . .
C25 N9 Co1 128.6(3) . .
C24 N10 C23 106.0(4) . .
C24 N10 C26 128.2(4) . .
C23 N10 C26 125.8(5) . .
C33 N11 C35 104.5(4) . .
C33 N11 Co1 128.6(3) . .
C35 N11 Co1 126.9(3) . .
C33 N12 C34 107.4(5) . .
C33 N12 C36 125.6(5) . .
C34 N12 C36 126.8(5) . .
O4A Cl1 O2B 146.6(5) . .
O4A Cl1 O1A 119.0(5) . .
O2B Cl1 O1A 93.0(5) . .
O2B Cl1 O4B 118.2(6) . .
O1A Cl1 O4B 142.9(5) . .
O4A Cl1 O2A 114.2(4) . .
O1A Cl1 O2A 108.5(4) . .
O4B Cl1 O2A 108.4(4) . .
O4A Cl1 O1B 94.0(5) . .
O2B Cl1 O1B 118.6(6) . .
O4B Cl1 O1B 106.1(6) . .
O2A Cl1 O1B 145.4(5) . .
O4A Cl1 O3A 107.4(5) . .
O2B Cl1 O3A 69.5(5) . .
O1A Cl1 O3A 104.9(4) . .
O4B Cl1 O3A 71.7(5) . .
O2A Cl1 O3A 100.8(4) . .
O1B Cl1 O3A 88.4(4) . .
O4A Cl1 O3B 68.2(5) . .
O2B Cl1 O3B 109.0(5) . .
O1A Cl1 O3B 84.8(5) . .
O4B Cl1 O3B 101.7(5) . .
O2A Cl1 O3B 74.0(5) . .
O1B Cl1 O3B 100.6(5) . .
O3A Cl1 O3B 170.1(4) . .
O7B Cl2B O5B 108.2(11) . .
O7B Cl2B O8B 108(3) . .
O5B Cl2B O8B 109(2) . .
O7B Cl2B O6B 106.2(13) . .
O5B Cl2B O6B 117.9(11) . .
O8B Cl2B O6B 108(2) . .

loop_
_geom_bond_atom_site_label_1
_geom_bond_atom_site_label_2
_geom_bond_distance
_geom_bond_site_symmetry_2
Cl2A O7A 1.400(7) .
Cl2A O8A 1.401(9) .
Cl2A O6A 1.402(7) .
Cl2A O5A 1.415(8) .
C17 C18 1.378(7) .
C17 C22 1.382(8) .
C17 C16 1.516(7) .
C1 C2 1.349(7) .
C1 N1 1.373(6) .
C1 H1 0.9500 .
C2 N2 1.370(7) .
C2 H2 0.9500 .
C3 N1 1.325(6) .
C3 N2 1.351(7) .
C3 H3 0.9500 .
C4 N2 1.461(7) .
C4 C20 1.507(7) 1_655
C4 H4A 0.9900 .
C4 H4B 0.9900 .
C5 C6 1.353(7) .
C5 N3 1.372(7) .
C5 H5 0.9500 .
C6 N4 1.373(7) .
C6 H6 0.9500 .
C7 N3 1.324(6) .
C7 N4 1.332(7) .
C7 H7 0.9500 .
C8 N4 1.471(6) .
C8 C30 1.505(7) 3
C8 H8A 0.9900 .
C8 H8B 0.9900 .
C9 C10 1.344(7) .
C9 N5 1.375(7) .
C9 H9 0.9500 .
C10 N6 1.357(7) .
C10 H10 0.9500 .
C11 N5 1.319(6) .
C11 N6 1.340(7) .
C11 H11 0.9500 .
C12 N6 1.478(7) .
C12 C40 1.495(7) 3_455
C12 H12A 0.9900 .
C12 H12B 0.9900 .
C13 C14 1.356(7) .
C13 N7 1.382(7) .
C13 H13 0.9500 .
C14 N8 1.360(7) .
C14 H14 0.9500 .
C15 N7 1.306(7) .
C15 N8 1.340(7) .
C15 H15 0.9500 .
C16 N8 1.479(6) .
C16 H16A 0.9900 .
C16 H16B 0.9900 .
C18 F1 1.345(6) .
C18 C19 1.373(7) .
C19 F2 1.350(6) .
C19 C20 1.373(8) .
C20 C21 1.405(8) .
C20 C4 1.507(7) 1_455
C21 F3 1.342(6) .
C21 C22 1.362(8) .
C22 F4 1.348(6) .
C23 N9 1.320(6) .
C23 N10 1.358(6) .
C23 H23 0.9500 .
C24 C25 1.341(7) .
C24 N10 1.350(7) .
C24 H24 0.9500 .
C25 N9 1.367(7) .
C25 H25 0.9500 .
C26 N10 1.467(7) .
C26 C27 1.503(8) .
C26 H26A 0.9900 .
C26 H26B 0.9900 .
C27 C32 1.368(8) .
C27 C28 1.379(8) .
C28 F5 1.346(6) .
C28 C29 1.374(7) .
C29 F6 1.357(6) .
C29 C30 1.385(7) .
C30 C31 1.394(7) .
C30 C8 1.505(7) 3_445
C31 F7 1.353(6) .
C31 C32 1.369(8) .
C32 F8 1.346(6) .
C33 N11 1.323(6) .
C33 N12 1.339(7) .
C33 H33 0.9500 .
C34 C35 1.360(8) .
C34 N12 1.372(8) .
C34 H34 0.9500 .
C35 N11 1.394(7) .
C35 H35 0.9500 .
C36 N12 1.481(7) .
C36 C37 1.502(8) .
C36 H36A 0.9900 .
C36 H36B 0.9900 .
C37 C42 1.374(8) .
C37 C38 1.387(8) .
C38 F9 1.340(6) .
C38 C39 1.377(8) .
C39 F10 1.346(6) .
C39 C40 1.379(8) .
C40 C41 1.364(8) .
C40 C12 1.495(7) 3_545
C41 F11 1.349(6) .
C41 C42 1.369(8) .
C42 F12 1.346(7) .
Co1 N11 2.146(4) .
Co1 N5 2.151(4) .
Co1 N1 2.152(4) .
Co1 N3 2.154(4) .
Co1 N7 2.178(4) .
Co1 N9 2.200(4) .
Cl1 O4A 1.369(5) .
Cl1 O2B 1.379(7) .
Cl1 O1A 1.428(6) .
Cl1 O4B 1.450(8) .
Cl1 O2A 1.450(6) .
Cl1 O1B 1.462(7) .
Cl1 O3A 1.502(6) .
Cl1 O3B 1.523(7) .
Cl2B O7B 1.445(11) .
Cl2B O5B 1.445(11) .
Cl2B O8B 1.447(12) .
Cl2B O6B 1.459(11) .
